data_7244703
loop_
_publ_author_name
'Chahine, Ali'
'Chaffee, Alan L.'
'Knowles, Gregory P.'
'Turner, David Roger'
'Batten, Stuart R.'

_publ_section_title
;
 Highly Connected Framework Materials from Flexible Tetra-Isophthalate
 Ligands
;
_journal_name_full CrystEngComm
_journal_paper_doi 10.1039/D2CE00269H
_journal_year 2022
_chemical_formula_sum 'C42 H46 Cd2 N2 O22'
_chemical_formula_weight 1155.61
_space_group_crystal_system triclinic
_space_group_IT_number 2
_space_group_name_Hall '-P 1'
_space_group_name_H-M_alt 'P -1'
_atom_sites_solution_hydrogens mixed
_audit_creation_method SHELXL-2018/3
_audit_update_record
;
2022-02-10 deposited with the CCDC.	2022-03-30 downloaded from the CCDC.
;
_cell_angle_alpha 95.20(3)
_cell_angle_beta 106.95(3)
_cell_angle_gamma 96.48(3)
_cell_formula_units_Z 1
_cell_length_a 10.170(2)
_cell_length_b 11.050(2)
_cell_length_c 14.240(3)
_cell_measurement_reflns_used 6097
_cell_measurement_temperature 100(2)
_cell_measurement_theta_max 26.372
_cell_measurement_theta_min 1.508
_cell_volume 1508.1(6)
_computing_cell_refinement 'XDS (Kabsch, 1993)'
_computing_data_collection 'AS QEGUI'
_computing_data_reduction 'XDS (Kabsch, 1993)'
_computing_structure_refinement 'SHELXL-2018/3 (Sheldrick, 2018)'
_computing_structure_solution 'SHELXT 2014/5 (Sheldrick, 2014)'
_diffrn_ambient_temperature 100(2)
_diffrn_measured_fraction_theta_full 0.986
_diffrn_measured_fraction_theta_max 0.988
_diffrn_measurement_device_type 'Dectris Eiger 16M'
_diffrn_measurement_method 'Omega Scan'
_diffrn_radiation_monochromator 'Silicon Double Crystal'
_diffrn_radiation_source 'MX2 Beamline Australian Synchrotron'
_diffrn_radiation_type Synchrotron
_diffrn_radiation_wavelength 0.710877
_diffrn_reflns_av_R_equivalents 0.0601
_diffrn_reflns_av_unetI/netI 0.0392
_diffrn_reflns_Laue_measured_fraction_full 0.986
_diffrn_reflns_Laue_measured_fraction_max 0.988
_diffrn_reflns_limit_h_max 12
_diffrn_reflns_limit_h_min -12
_diffrn_reflns_limit_k_max 13
_diffrn_reflns_limit_k_min -13
_diffrn_reflns_limit_l_max 17
_diffrn_reflns_limit_l_min -17
_diffrn_reflns_number 38803
_diffrn_reflns_point_group_measured_fraction_full 0.986
_diffrn_reflns_point_group_measured_fraction_max 0.988
_diffrn_reflns_theta_full 25.247
_diffrn_reflns_theta_max 26.378
_diffrn_reflns_theta_min 1.508
_exptl_absorpt_coefficient_mu 0.771
_exptl_absorpt_correction_type multi-scan
_exptl_absorpt_process_details 'XDS (Kabsch, 1993)'
_exptl_crystal_colour colourless
_exptl_crystal_density_diffrn 1.272
_exptl_crystal_description plate
_exptl_crystal_F_000 584
_exptl_crystal_size_max 0.3
_exptl_crystal_size_mid 0.2
_exptl_crystal_size_min 0.1
_exptl_transmission_factor_max 0.4345
_exptl_transmission_factor_min 0.3649
_refine_diff_density_max 3.338
_refine_diff_density_min -2.839
_refine_diff_density_rms 0.156
_refine_ls_extinction_method none
_refine_ls_goodness_of_fit_ref 1.122
_refine_ls_hydrogen_treatment constr
_refine_ls_matrix_type full
_refine_ls_number_parameters 313
_refine_ls_number_reflns 6097
_refine_ls_number_restraints 0
_refine_ls_restrained_S_all 1.122
_refine_ls_R_factor_all 0.0749
_refine_ls_R_factor_gt 0.0739
_refine_ls_shift/su_max 0.001
_refine_ls_shift/su_mean 0.000
_refine_ls_structure_factor_coef Fsqd
_refine_ls_weighting_details 'w=1/[\s^2^(Fo^2^)+(0.0917P)^2^+6.0073P] where P=(Fo^2^+2Fc^2^)/3'
_refine_ls_weighting_scheme calc
_refine_ls_wR_factor_gt 0.1993
_refine_ls_wR_factor_ref 0.2002
_reflns_Friedel_coverage 0.000
_reflns_number_gt 5987
_reflns_number_total 6097
_reflns_threshold_expression 'I > 2\s(I)'
_cod_data_source_file d2ce00269h2.cif
_cod_data_source_block 10
_cod_depositor_comments
;
The following automatic conversions were performed:

data item '_exptl_absorpt_correction_type' value 'Multi-Scan' was
changed to 'multi-scan' in accordance with the
/home/data/users/saulius/crontab/automatic-downloads/rss-feeds/RSC/lib/dictionaries/cif_core.dic
dictionary named 'cif_core.dic' version 2.4.2 last updated on
2011-04-26.

Automatic conversion script
Id: cif_fix_values 7556 2019-12-06 15:28:31Z antanas 
;
_cod_original_cell_volume 1508.0(6)
_cod_database_code 7244703
_shelx_shelxl_version_number 2018/3
_shelx_space_group_comment
;
The symmetry employed for this shelxl refinement is uniquely defined
by the following loop, which should always be used as a source of
symmetry information in preference to the above space-group names.
They are only intended as comments.
;

loop_
_space_group_symop_operation_xyz
'x, y, z'
'-x, -y, -z'

loop_
_atom_site_label
_atom_site_type_symbol
_atom_site_fract_x
_atom_site_fract_y
_atom_site_fract_z
_atom_site_U_iso_or_equiv
_atom_site_adp_type
_atom_site_occupancy
_atom_site_site_symmetry_order
_atom_site_calc_flag
_atom_site_refinement_flags_posn
_atom_site_refinement_flags_adp
_atom_site_refinement_flags_occupancy
_atom_site_disorder_assembly
_atom_site_disorder_group
Cd1 Cd 0.90469(4) 0.79851(4) 0.87657(3) 0.0495(2) Uani 1 1 d . . . . .
O1 O 0.8229(4) 0.8567(5) 0.0135(3) 0.0611(13) Uani 1 1 d . . . . .
O2 O 0.6623(4) 0.8087(4) -0.1302(3) 0.0427(8) Uani 1 1 d . . . . .
O3 O 0.1570(5) 0.7981(6) -0.1372(4) 0.0759(16) Uani 1 1 d . . . . .
O4 O 0.1109(4) 0.8361(5) 0.0027(4) 0.0677(13) Uani 1 1 d . . . . .
O5 O 0.8379(4) 0.7304(3) 0.7153(3) 0.0417(8) Uani 1 1 d . . . . .
O6 O 0.7481(7) 0.5394(5) 0.7170(3) 0.085(2) Uani 1 1 d . . . . .
O7 O 0.5284(4) 0.2646(3) 0.3863(3) 0.0433(8) Uani 1 1 d . . . . .
O8 O 0.5286(5) 0.3560(4) 0.2516(3) 0.0524(10) Uani 1 1 d . . . . .
H8 H 0.444566 0.328383 0.222960 0.079 Uiso 1 1 calc R U . . .
O9 O 0.9279(7) 0.9983(5) 0.8484(5) 0.0854(18) Uani 1 1 d . . . . .
H9A H 0.988694 1.045842 0.900829 0.128 Uiso 1 1 d R U . . .
H9B H 0.967060 1.006963 0.800281 0.128 Uiso 1 1 d R U . . .
O10 O 0.8898(9) 0.5954(6) 0.9083(5) 0.095(2) Uani 1 1 d . . . . .
H10A H 0.879081 0.588588 0.968322 0.143 Uiso 1 1 d R U . . .
H10B H 0.970717 0.566006 0.913932 0.143 Uiso 1 1 d R U . . .
N1 N 0.5642(4) 0.8703(3) 0.3361(3) 0.0291(8) Uani 1 1 d . . . . .
H1 H 0.483952 0.807227 0.296804 0.035 Uiso 1 1 calc R U . . .
C1 C 0.6975(5) 0.8378(5) -0.0380(4) 0.0393(11) Uani 1 1 d . . . . .
C2 C 0.5892(5) 0.8526(4) 0.0137(3) 0.0311(9) Uani 1 1 d . . . . .
C3 C 0.4484(5) 0.8271(5) -0.0384(3) 0.0337(10) Uani 1 1 d . . . . .
H3 H 0.419091 0.797509 -0.107065 0.040 Uiso 1 1 calc R U . . .
C4 C 0.3495(5) 0.8450(5) 0.0109(4) 0.0373(10) Uani 1 1 d . . . . .
C5 C 0.1970(6) 0.8239(6) -0.0464(5) 0.0528(14) Uani 1 1 d . . . . .
C6 C 0.3931(5) 0.8897(4) 0.1110(4) 0.0344(10) Uani 1 1 d . . . . .
H6 H 0.325883 0.902040 0.143919 0.041 Uiso 1 1 calc R U . . .
C7 C 0.5336(5) 0.9167(4) 0.1638(3) 0.0302(9) Uani 1 1 d . . . . .
C8 C 0.6319(5) 0.8971(4) 0.1152(3) 0.0313(9) Uani 1 1 d . . . . .
H8A H 0.728137 0.913853 0.150874 0.038 Uiso 1 1 calc R U . . .
C9 C 0.5766(6) 0.9700(4) 0.2710(3) 0.0341(10) Uani 1 1 d . . . . .
H9C H 0.516890 1.032125 0.280123 0.041 Uiso 1 1 calc R U . . .
H9D H 0.673863 1.011527 0.291136 0.041 Uiso 1 1 calc R U . . .
C10 C 0.5344(5) 0.9138(4) 0.4310(3) 0.0273(8) Uani 1 1 d . . . . .
H10 H 0.535479 0.842931 0.470049 0.033 Uiso 1 1 calc R U . . .
C11 C 0.3884(5) 0.9514(4) 0.4071(3) 0.0303(9) Uani 1 1 d . . . . .
H11A H 0.318871 0.883552 0.364252 0.036 Uiso 1 1 calc R U . . .
H11B H 0.384811 1.024324 0.371318 0.036 Uiso 1 1 calc R U . . .
C12 C 0.6450(5) 1.0187(4) 0.4954(3) 0.0297(9) Uani 1 1 d . . . . .
H12A H 0.644047 1.092168 0.460388 0.036 Uiso 1 1 calc R U . . .
H12B H 0.738445 0.993509 0.509280 0.036 Uiso 1 1 calc R U . . .
C13 C 0.6939(5) 0.8080(4) 0.3544(4) 0.0335(9) Uani 1 1 d . . . . .
H13A H 0.707568 0.781792 0.290017 0.040 Uiso 1 1 calc R U . . .
H13B H 0.775561 0.868241 0.393354 0.040 Uiso 1 1 calc R U . . .
C14 C 0.6862(5) 0.6977(4) 0.4089(3) 0.0317(9) Uani 1 1 d . . . . .
C15 C 0.7361(5) 0.7090(4) 0.5117(3) 0.0327(9) Uani 1 1 d . . . . .
H15 H 0.777587 0.787177 0.548225 0.039 Uiso 1 1 calc R U . . .
C16 C 0.7263(5) 0.6076(5) 0.5620(3) 0.0335(10) Uani 1 1 d . . . . .
C17 C 0.7754(5) 0.6263(5) 0.6729(4) 0.0404(11) Uani 1 1 d . . . . .
C18 C 0.6667(5) 0.4915(4) 0.5088(4) 0.0337(9) Uani 1 1 d . . . . .
H18 H 0.658668 0.422094 0.542591 0.040 Uiso 1 1 calc R U . . .
C19 C 0.6194(5) 0.4792(4) 0.4058(3) 0.0329(9) Uani 1 1 d . . . . .
C20 C 0.5555(5) 0.3555(4) 0.3483(4) 0.0343(10) Uani 1 1 d . . . . .
C21 C 0.6287(5) 0.5822(4) 0.3564(3) 0.0336(9) Uani 1 1 d . . . . .
H21 H 0.595282 0.573144 0.286164 0.040 Uiso 1 1 calc R U . . .
O11 O 0.3463(5) 0.6868(4) 0.2523(4) 0.0599(12) Uani 1 1 d G . . . .
H11C H 0.270052 0.697092 0.211441 0.090 Uiso 1 1 d G U . . .
H11D H 0.330853 0.632526 0.287962 0.090 Uiso 1 1 d G U . . .

loop_
_atom_site_aniso_label
_atom_site_aniso_U_11
_atom_site_aniso_U_22
_atom_site_aniso_U_33
_atom_site_aniso_U_23
_atom_site_aniso_U_13
_atom_site_aniso_U_12
Cd1 0.0316(2) 0.0844(4) 0.0277(2) -0.01668(19) 0.01251(17) -0.00131(19)
O1 0.031(2) 0.107(4) 0.038(2) -0.027(2) 0.0161(17) -0.004(2)
O2 0.0358(18) 0.061(2) 0.0297(18) -0.0125(16) 0.0175(15) -0.0036(16)
O3 0.035(2) 0.121(4) 0.054(3) -0.025(3) 0.001(2) 0.003(2)
O4 0.029(2) 0.105(4) 0.065(3) -0.011(3) 0.018(2) 0.004(2)
O5 0.045(2) 0.050(2) 0.0249(17) -0.0097(14) 0.0107(15) -0.0033(16)
O6 0.125(5) 0.075(3) 0.029(2) 0.005(2) 0.007(3) -0.048(3)
O7 0.052(2) 0.0386(18) 0.0351(19) -0.0004(15) 0.0100(17) 0.0033(16)
O8 0.073(3) 0.044(2) 0.0286(19) -0.0063(15) 0.0083(18) -0.0103(19)
O9 0.098(5) 0.070(3) 0.088(4) -0.020(3) 0.047(4) -0.016(3)
O10 0.122(6) 0.083(4) 0.061(4) -0.010(3) 0.008(4) 0.003(4)
N1 0.038(2) 0.0320(18) 0.0212(17) 0.0001(14) 0.0159(15) 0.0044(15)
C1 0.032(2) 0.052(3) 0.032(2) -0.012(2) 0.016(2) -0.004(2)
C2 0.031(2) 0.040(2) 0.025(2) -0.0018(17) 0.0152(18) 0.0014(18)
C3 0.029(2) 0.046(3) 0.024(2) -0.0052(18) 0.0094(18) 0.0003(18)
C4 0.027(2) 0.048(3) 0.036(3) -0.002(2) 0.012(2) 0.0022(19)
C5 0.032(3) 0.069(4) 0.051(3) -0.011(3) 0.011(2) 0.001(2)
C6 0.035(2) 0.043(2) 0.032(2) 0.0047(19) 0.020(2) 0.0065(19)
C7 0.036(2) 0.037(2) 0.021(2) 0.0026(17) 0.0145(18) 0.0033(18)
C8 0.028(2) 0.041(2) 0.024(2) -0.0010(17) 0.0110(17) -0.0004(17)
C9 0.047(3) 0.035(2) 0.025(2) 0.0017(17) 0.019(2) 0.0039(19)
C10 0.033(2) 0.032(2) 0.0193(19) -0.0013(15) 0.0132(17) 0.0035(17)
C11 0.027(2) 0.042(2) 0.020(2) -0.0031(17) 0.0073(16) 0.0028(17)
C12 0.028(2) 0.038(2) 0.024(2) -0.0025(17) 0.0110(17) 0.0028(17)
C13 0.034(2) 0.038(2) 0.031(2) -0.0012(18) 0.0160(19) 0.0045(18)
C14 0.031(2) 0.037(2) 0.029(2) -0.0010(18) 0.0131(18) 0.0044(17)
C15 0.030(2) 0.037(2) 0.028(2) -0.0071(18) 0.0104(18) 0.0014(17)
C16 0.030(2) 0.042(2) 0.025(2) -0.0057(18) 0.0085(18) 0.0013(18)
C17 0.036(3) 0.053(3) 0.027(2) -0.005(2) 0.007(2) -0.002(2)
C18 0.032(2) 0.040(2) 0.028(2) 0.0002(18) 0.0092(18) 0.0017(18)
C19 0.030(2) 0.039(2) 0.026(2) -0.0039(18) 0.0074(18) 0.0026(18)
C20 0.033(2) 0.040(2) 0.027(2) -0.0033(18) 0.0072(18) 0.0041(18)
C21 0.035(2) 0.039(2) 0.025(2) -0.0031(18) 0.0098(18) 0.0054(18)
O11 0.056(3) 0.044(2) 0.066(3) 0.002(2) 0.002(2) -0.0042(19)

loop_
_atom_type_symbol
_atom_type_description
_atom_type_scat_dispersion_real
_atom_type_scat_dispersion_imag
_atom_type_scat_source
C C 0.0035 0.0016 'International Tables Vol C Tables 4.2.6.8 and 6.1.1.4'
H H 0.0000 0.0000 'International Tables Vol C Tables 4.2.6.8 and 6.1.1.4'
Cd Cd -0.8049 1.2290 'International Tables Vol C Tables 4.2.6.8 and 6.1.1.4'
N N 0.0065 0.0032 'International Tables Vol C Tables 4.2.6.8 and 6.1.1.4'
O O 0.0116 0.0061 'International Tables Vol C Tables 4.2.6.8 and 6.1.1.4'

loop_
_geom_angle_atom_site_label_1
_geom_angle_atom_site_label_2
_geom_angle_atom_site_label_3
_geom_angle
_geom_angle_site_symmetry_1
_geom_angle_site_symmetry_3
_geom_angle_publ_flag
O5 Cd1 O9 92.3(2) . . ?
O5 Cd1 O4 136.07(16) . 1_656 ?
O9 Cd1 O4 90.7(2) . 1_656 ?
O5 Cd1 O10 88.67(19) . . ?
O9 Cd1 O10 177.9(2) . . ?
O4 Cd1 O10 87.3(2) 1_656 . ?
O5 Cd1 O1 144.04(14) . 1_556 ?
O9 Cd1 O1 89.6(2) . 1_556 ?
O4 Cd1 O1 79.77(16) 1_656 1_556 ?
O10 Cd1 O1 90.7(2) . 1_556 ?
O5 Cd1 O2 90.45(14) . 1_556 ?
O9 Cd1 O2 89.4(2) . 1_556 ?
O4 Cd1 O2 133.42(15) 1_656 1_556 ?
O10 Cd1 O2 92.5(2) . 1_556 ?
O1 Cd1 O2 53.65(13) 1_556 1_556 ?
O5 Cd1 O3 84.19(15) . 1_656 ?
O9 Cd1 O3 86.3(2) . 1_656 ?
O4 Cd1 O3 52.29(16) 1_656 1_656 ?
O10 Cd1 O3 91.9(3) . 1_656 ?
O1 Cd1 O3 131.76(15) 1_556 1_656 ?
O2 Cd1 O3 172.97(16) 1_556 1_656 ?
C1 O1 Cd1 93.7(3) . 1_554 ?
C1 O2 Cd1 91.0(3) . 1_554 ?
C5 O3 Cd1 85.9(4) . 1_454 ?
C5 O4 Cd1 100.5(4) . 1_454 ?
C17 O5 Cd1 127.8(3) . . ?
C20 O8 H8 109.5 . . ?
Cd1 O9 H9A 111.0 . . ?
Cd1 O9 H9B 110.5 . . ?
H9A O9 H9B 103.1 . . ?
Cd1 O10 H10A 111.6 . . ?
Cd1 O10 H10B 111.4 . . ?
H10A O10 H10B 102.1 . . ?
C10 N1 C9 114.5(3) . . ?
C10 N1 C13 112.9(3) . . ?
C9 N1 C13 108.3(3) . . ?
C10 N1 H1 106.9 . . ?
C9 N1 H1 106.9 . . ?
C13 N1 H1 106.9 . . ?
O1 C1 O2 121.4(5) . . ?
O1 C1 C2 118.1(4) . . ?
O2 C1 C2 120.5(5) . . ?
C3 C2 C8 119.8(4) . . ?
C3 C2 C1 120.9(4) . . ?
C8 C2 C1 119.3(4) . . ?
C2 C3 C4 119.8(4) . . ?
C2 C3 H3 120.1 . . ?
C4 C3 H3 120.1 . . ?
C6 C4 C3 119.7(4) . . ?
C6 C4 C5 120.1(5) . . ?
C3 C4 C5 120.0(5) . . ?
O3 C5 O4 121.3(6) . . ?
O3 C5 C4 121.2(5) . . ?
O4 C5 C4 117.5(5) . . ?
C4 C6 C7 121.1(4) . . ?
C4 C6 H6 119.5 . . ?
C7 C6 H6 119.5 . . ?
C6 C7 C8 119.2(4) . . ?
C6 C7 C9 119.4(4) . . ?
C8 C7 C9 121.4(4) . . ?
C7 C8 C2 120.4(4) . . ?
C7 C8 H8A 119.8 . . ?
C2 C8 H8A 119.8 . . ?
C7 C9 N1 110.9(4) . . ?
C7 C9 H9C 109.5 . . ?
N1 C9 H9C 109.5 . . ?
C7 C9 H9D 109.5 . . ?
N1 C9 H9D 109.5 . . ?
H9C C9 H9D 108.0 . . ?
N1 C10 C12 112.4(4) . . ?
N1 C10 C11 110.2(4) . . ?
C12 C10 C11 111.1(4) . . ?
N1 C10 H10 107.7 . . ?
C12 C10 H10 107.7 . . ?
C11 C10 H10 107.7 . . ?
C10 C11 C12 108.9(4) . 2_676 ?
C10 C11 H11A 109.9 . . ?
C12 C11 H11A 109.9 2_676 . ?
C10 C11 H11B 109.9 . . ?
C12 C11 H11B 109.9 2_676 . ?
H11A C11 H11B 108.3 . . ?
C10 C12 C11 108.2(4) . 2_676 ?
C10 C12 H12A 110.1 . . ?
C11 C12 H12A 110.1 2_676 . ?
C10 C12 H12B 110.1 . . ?
C11 C12 H12B 110.1 2_676 . ?
H12A C12 H12B 108.4 . . ?
C14 C13 N1 113.0(4) . . ?
C14 C13 H13A 109.0 . . ?
N1 C13 H13A 109.0 . . ?
C14 C13 H13B 109.0 . . ?
N1 C13 H13B 109.0 . . ?
H13A C13 H13B 107.8 . . ?
C21 C14 C15 118.8(4) . . ?
C21 C14 C13 120.0(4) . . ?
C15 C14 C13 121.2(4) . . ?
C14 C15 C16 121.1(4) . . ?
C14 C15 H15 119.5 . . ?
C16 C15 H15 119.5 . . ?
C15 C16 C18 119.9(4) . . ?
C15 C16 C17 118.7(4) . . ?
C18 C16 C17 121.3(5) . . ?
O6 C17 O5 124.2(5) . . ?
O6 C17 C16 118.1(5) . . ?
O5 C17 C16 117.7(5) . . ?
C19 C18 C16 119.2(4) . . ?
C19 C18 H18 120.4 . . ?
C16 C18 H18 120.4 . . ?
C18 C19 C21 120.2(4) . . ?
C18 C19 C20 119.6(4) . . ?
C21 C19 C20 120.2(4) . . ?
O7 C20 O8 123.6(4) . . ?
O7 C20 C19 123.8(4) . . ?
O8 C20 C19 112.5(4) . . ?
C14 C21 C19 120.8(4) . . ?
C14 C21 H21 119.6 . . ?
C19 C21 H21 119.6 . . ?
H11C O11 H11D 109.5 . . ?

loop_
_geom_bond_atom_site_label_1
_geom_bond_atom_site_label_2
_geom_bond_distance
_geom_bond_site_symmetry_2
_geom_bond_publ_flag
Cd1 O5 2.228(3) . ?
Cd1 O9 2.277(6) . ?
Cd1 O4 2.295(5) 1_656 ?
Cd1 O10 2.327(7) . ?
Cd1 O1 2.397(4) 1_556 ?
Cd1 O2 2.455(4) 1_556 ?
Cd1 O3 2.630(5) 1_656 ?
O1 C1 1.255(7) . ?
O2 C1 1.256(6) . ?
O3 C5 1.233(8) . ?
O4 C5 1.281(8) . ?
O5 C17 1.256(6) . ?
O6 C17 1.243(7) . ?
O7 C20 1.226(6) . ?
O8 C20 1.324(6) . ?
O8 H8 0.8400 . ?
O9 H9A 0.8953 . ?
O9 H9B 0.8948 . ?
O10 H10A 0.9014 . ?
O10 H10B 0.9027 . ?
N1 C10 1.517(5) . ?
N1 C9 1.520(6) . ?
N1 C13 1.522(6) . ?
N1 H1 1.0000 . ?
C1 C2 1.508(6) . ?
C2 C3 1.390(7) . ?
C2 C8 1.405(6) . ?
C3 C4 1.405(7) . ?
C3 H3 0.9500 . ?
C4 C6 1.388(7) . ?
C4 C5 1.506(7) . ?
C6 C7 1.390(7) . ?
C6 H6 0.9500 . ?
C7 C8 1.397(6) . ?
C7 C9 1.503(6) . ?
C8 H8A 0.9500 . ?
C9 H9C 0.9900 . ?
C9 H9D 0.9900 . ?
C10 C12 1.537(6) . ?
C10 C11 1.538(6) . ?
C10 H10 1.0000 . ?
C11 C12 1.539(6) 2_676 ?
C11 H11A 0.9900 . ?
C11 H11B 0.9900 . ?
C12 H12A 0.9900 . ?
C12 H12B 0.9900 . ?
C13 C14 1.510(7) . ?
C13 H13A 0.9900 . ?
C13 H13B 0.9900 . ?
C14 C21 1.390(7) . ?
C14 C15 1.391(7) . ?
C15 C16 1.393(7) . ?
C15 H15 0.9500 . ?
C16 C18 1.403(7) . ?
C16 C17 1.497(7) . ?
C18 C19 1.391(7) . ?
C18 H18 0.9500 . ?
C19 C21 1.400(7) . ?
C19 C20 1.499(6) . ?
C21 H21 0.9500 . ?
O11 H11C 0.8499 . ?
O11 H11D 0.8499 . ?

loop_
_geom_hbond_atom_site_label_D
_geom_hbond_atom_site_label_H
_geom_hbond_atom_site_label_A
_geom_hbond_distance_DH
_geom_hbond_distance_HA
_geom_hbond_distance_DA
_geom_hbond_angle_DHA
_geom_hbond_site_symmetry_A
_geom_hbond_publ_flag
O8 H8 O2 0.84 1.91 2.597(5) 138.1 2_665 yes
N1 H1 O11 1.00 1.74 2.729(6) 167.9 . yes
O11 H11D O6 0.85 1.96 2.695(6) 143.5 2_666 yes

loop_
_geom_torsion_atom_site_label_1
_geom_torsion_atom_site_label_2
_geom_torsion_atom_site_label_3
_geom_torsion_atom_site_label_4
_geom_torsion
_geom_torsion_site_symmetry_1
_geom_torsion_site_symmetry_2
_geom_torsion_site_symmetry_3
_geom_torsion_site_symmetry_4
_geom_torsion_publ_flag
Cd1 O1 C1 O2 -4.8(6) 1_554 . . . ?
Cd1 O1 C1 C2 176.0(4) 1_554 . . . ?
Cd1 O2 C1 O1 4.7(6) 1_554 . . . ?
Cd1 O2 C1 C2 -176.1(4) 1_554 . . . ?
O1 C1 C2 C3 -176.8(5) . . . . ?
O2 C1 C2 C3 4.1(8) . . . . ?
O1 C1 C2 C8 5.5(8) . . . . ?
O2 C1 C2 C8 -173.7(5) . . . . ?
C8 C2 C3 C4 -0.4(7) . . . . ?
C1 C2 C3 C4 -178.1(5) . . . . ?
C2 C3 C4 C6 0.8(8) . . . . ?
C2 C3 C4 C5 176.7(5) . . . . ?
Cd1 O3 C5 O4 0.1(7) 1_454 . . . ?
Cd1 O3 C5 C4 -178.5(6) 1_454 . . . ?
Cd1 O4 C5 O3 -0.2(8) 1_454 . . . ?
Cd1 O4 C5 C4 178.5(5) 1_454 . . . ?
C6 C4 C5 O3 171.4(6) . . . . ?
C3 C4 C5 O3 -4.5(10) . . . . ?
C6 C4 C5 O4 -7.2(9) . . . . ?
C3 C4 C5 O4 176.9(6) . . . . ?
C3 C4 C6 C7 -0.3(8) . . . . ?
C5 C4 C6 C7 -176.2(5) . . . . ?
C4 C6 C7 C8 -0.7(7) . . . . ?
C4 C6 C7 C9 177.4(4) . . . . ?
C6 C7 C8 C2 1.1(7) . . . . ?
C9 C7 C8 C2 -176.9(4) . . . . ?
C3 C2 C8 C7 -0.6(7) . . . . ?
C1 C2 C8 C7 177.2(4) . . . . ?
C6 C7 C9 N1 79.7(5) . . . . ?
C8 C7 C9 N1 -102.2(5) . . . . ?
C10 N1 C9 C7 -151.1(4) . . . . ?
C13 N1 C9 C7 82.1(5) . . . . ?
C9 N1 C10 C12 -57.4(5) . . . . ?
C13 N1 C10 C12 67.0(5) . . . . ?
C9 N1 C10 C11 67.0(5) . . . . ?
C13 N1 C10 C11 -168.5(4) . . . . ?
N1 C10 C11 C12 173.8(4) . . . 2_676 ?
C12 C10 C11 C12 -61.0(5) . . . 2_676 ?
N1 C10 C12 C11 -175.5(4) . . . 2_676 ?
C11 C10 C12 C11 60.6(5) . . . 2_676 ?
C10 N1 C13 C14 58.6(5) . . . . ?
C9 N1 C13 C14 -173.6(4) . . . . ?
N1 C13 C14 C21 88.6(5) . . . . ?
N1 C13 C14 C15 -91.5(5) . . . . ?
C21 C14 C15 C16 -1.5(7) . . . . ?
C13 C14 C15 C16 178.6(4) . . . . ?
C14 C15 C16 C18 0.7(7) . . . . ?
C14 C15 C16 C17 -177.0(4) . . . . ?
Cd1 O5 C17 O6 -5.0(9) . . . . ?
Cd1 O5 C17 C16 172.7(3) . . . . ?
C15 C16 C17 O6 169.8(6) . . . . ?
C18 C16 C17 O6 -7.9(8) . . . . ?
C15 C16 C17 O5 -8.0(7) . . . . ?
C18 C16 C17 O5 174.3(5) . . . . ?
C15 C16 C18 C19 0.7(7) . . . . ?
C17 C16 C18 C19 178.4(5) . . . . ?
C16 C18 C19 C21 -1.4(7) . . . . ?
C16 C18 C19 C20 -180.0(4) . . . . ?
C18 C19 C20 O7 7.8(8) . . . . ?
C21 C19 C20 O7 -170.8(5) . . . . ?
C18 C19 C20 O8 -173.6(5) . . . . ?
C21 C19 C20 O8 7.9(7) . . . . ?
C15 C14 C21 C19 0.8(7) . . . . ?
C13 C14 C21 C19 -179.3(4) . . . . ?
C18 C19 C21 C14 0.6(7) . . . . ?
C20 C19 C21 C14 179.2(4) . . . . ?
